data_4510536
loop_
_publ_author_name
'Be&#x0305;rzi\,n\<s, Agris'
'Skarbulis, Edgards'
'Rekis, Toms'
'Acti\,n\<s, Andris'

_publ_section_title
;
 On the Formation of Droperidol Solvates: Characterization of Structure
 and Properties
;
_journal_issue 5
_journal_name_full 'Crystal Growth &amp; Design'
_journal_page_first 2654
_journal_paper_doi 10.1021/cg5003447
_journal_volume 14
_journal_year 2014
_chemical_formula_moiety '2(C22 H22 F N3 O2), C H3 N O2'
_chemical_formula_sum 'C22.5 H23.5 F N3.5 O3'
_chemical_formula_weight 409.95
_chemical_melting_point 387.0(10)
_chemical_name_common 'Droperidol nitromethane solvate'
_chemical_name_systematic
; 
 1-[1-[4-(4-Fluorophenyl)-4-oxobutyl]-1,2,3,6-tetrahydro-4-pyridyl]
-1,3-dihydro-2H-benzimidazol-2-one
;
_space_group_IT_number 1
_symmetry_cell_setting triclinic
_symmetry_space_group_name_Hall 'P 1'
_symmetry_space_group_name_H-M 'P 1'
_atom_sites_solution_hydrogens geom
_atom_sites_solution_primary direct
_atom_sites_solution_secondary difmap
_audit_creation_method SHELXL-97
_cell_angle_alpha 99.8303(13)
_cell_angle_beta 92.2880(12)
_cell_angle_gamma 95.6243(18)
_cell_formula_units_Z 2
_cell_length_a 6.06730(10)
_cell_length_b 10.1884(3)
_cell_length_c 16.4237(5)
_cell_measurement_reflns_used 8606
_cell_measurement_temperature 173(2)
_cell_measurement_theta_max 29.131
_cell_measurement_theta_min 0.998
_cell_volume 993.86(5)
_computing_cell_refinement 'HKL Scalepack (Otwinowski & Minor 1997)'
_computing_data_collection 'Collect (Bruker AXS BV, 1997-2004)'
_computing_data_reduction 'HKL Denzo and Scalepack (Otwinowski & Minor 1997)'
_computing_structure_refinement 'SHELXL-97 (Sheldrick, 1997)'
_computing_structure_solution 'SHELXS-97 (Sheldrick, 1990)'
_diffrn_ambient_temperature 173(2)
_diffrn_measured_fraction_theta_full 0.979
_diffrn_measured_fraction_theta_max 0.979
_diffrn_measurement_device_type 'Bruker-Nonius KappaCCD'
_diffrn_measurement_method '\f and \w scan'
_diffrn_radiation_monochromator graphite
_diffrn_radiation_source 'fine-focus sealed tube'
_diffrn_radiation_type MoK\a
_diffrn_radiation_wavelength 0.71069
_diffrn_reflns_av_R_equivalents 0.0299
_diffrn_reflns_av_sigmaI/netI 0.0695
_diffrn_reflns_limit_h_max 8
_diffrn_reflns_limit_h_min -8
_diffrn_reflns_limit_k_max 13
_diffrn_reflns_limit_k_min -13
_diffrn_reflns_limit_l_max 19
_diffrn_reflns_limit_l_min -22
_diffrn_reflns_number 7591
_diffrn_reflns_theta_full 29.13
_diffrn_reflns_theta_max 29.13
_diffrn_reflns_theta_min 2.58
_exptl_absorpt_coefficient_mu 0.099
_exptl_absorpt_correction_type none
_exptl_crystal_colour yellow
_exptl_crystal_density_diffrn 1.370
_exptl_crystal_density_method 'not measured'
_exptl_crystal_description prism
_exptl_crystal_F_000 432
_exptl_crystal_size_max 0.5
_exptl_crystal_size_mid 0.3
_exptl_crystal_size_min 0.1
_refine_diff_density_max 0.249
_refine_diff_density_min -0.213
_refine_diff_density_rms 0.048
_refine_ls_extinction_method none
_refine_ls_goodness_of_fit_ref 1.023
_refine_ls_hydrogen_treatment constr
_refine_ls_matrix_type full
_refine_ls_number_parameters 542
_refine_ls_number_reflns 5245
_refine_ls_number_restraints 3
_refine_ls_restrained_S_all 1.022
_refine_ls_R_factor_all 0.0911
_refine_ls_R_factor_gt 0.0546
_refine_ls_shift/su_max 0.066
_refine_ls_shift/su_mean 0.011
_refine_ls_structure_factor_coef Fsqd
_refine_ls_weighting_details 'calc w=1/[\s^2^(Fo^2^)+(0.0508P)^2^+0.3539P] where P=(Fo^2^+2Fc^2^)/3'
_refine_ls_weighting_scheme calc
_refine_ls_wR_factor_gt 0.1165
_refine_ls_wR_factor_ref 0.1346
_reflns_number_gt 3649
_reflns_number_total 5245
_reflns_threshold_expression >2sigma(I)
_cod_data_source_file cg5003447_si_008.cif
_cod_data_source_block SNM_droperidol_nitromethane_solvate
_cod_depositor_comments
;
The following automatic conversions were performed:

'_chemical_melting_point' value '386-388 K' was changed to
'387.0(10)' - the average value was taken and precision was
estimated.

Automatic conversion script
Id: cif_fix_values 2281 2013-09-26 08:29:07Z andrius 

 Adding full bibliography for 4510531--4510537.cif.
;
_cod_original_cell_volume 993.86(4)
_cod_database_code 4510536

loop_
_symmetry_equiv_pos_as_xyz
'x, y, z'

loop_
_atom_site_label
_atom_site_type_symbol
_atom_site_fract_x
_atom_site_fract_y
_atom_site_fract_z
_atom_site_U_iso_or_equiv
_atom_site_adp_type
_atom_site_occupancy
_atom_site_symmetry_multiplicity
_atom_site_calc_flag
_atom_site_refinement_flags
O1A O 0.5691(7) -0.2617(4) 0.2700(2) 0.0327(9) Uani 1 1 d .
C1A C 0.7330(9) -0.1995(6) 0.2452(3) 0.0287(14) Uani 1 1 d .
N2A N 0.8037(8) -0.0676(5) 0.2660(3) 0.0275(11) Uani 1 1 d .
H5A H 0.7393 -0.0102 0.2988 0.033 Uiso 1 1 d R
C5A C 1.1322(10) 0.0821(6) 0.2302(4) 0.0363(15) Uani 1 1 d .
H4A H 1.0998 0.1621 0.2616 0.044 Uiso 1 1 calc R
C4A C 1.3171(11) 0.0755(7) 0.1836(4) 0.0436(17) Uani 1 1 d .
H3A H 1.4112 0.1535 0.1841 0.052 Uiso 1 1 calc R
C3A C 1.3678(10) -0.0426(7) 0.1362(4) 0.0396(16) Uani 1 1 d .
H2A H 1.4946 -0.0419 0.1062 0.048 Uiso 1 1 calc R
C2A C 1.2337(9) -0.1610(6) 0.1327(4) 0.0331(14) Uani 1 1 d .
H1A H 1.2664 -0.2398 0.1000 0.040 Uiso 1 1 calc R
N1A N 0.8794(7) -0.2550(5) 0.1905(3) 0.0284(11) Uani 1 1 d .
C7A C 0.9957(9) -0.0385(5) 0.2275(3) 0.0264(13) Uani 1 1 d .
C6A C 1.0499(9) -0.1586(5) 0.1790(3) 0.0255(12) Uani 1 1 d .
C8A C 0.8630(9) -0.3935(5) 0.1516(3) 0.0235(12) Uani 1 1 d .
C12A C 0.6611(8) -0.4480(6) 0.0964(4) 0.0299(13) Uani 1 1 d .
H11A H 0.6681 -0.4119 0.0455 0.036 Uiso 1 1 calc R
H12A H 0.5297 -0.4207 0.1235 0.036 Uiso 1 1 calc R
C11A C 0.6456(9) -0.5990(6) 0.0767(3) 0.0307(14) Uani 1 1 d .
H9A H 0.6063 -0.6355 0.1256 0.037 Uiso 1 1 calc R
H10A H 0.5293 -0.6319 0.0337 0.037 Uiso 1 1 calc R
N3A N 0.8561(7) -0.6451(4) 0.0489(3) 0.0250(11) Uani 1 1 d .
C10A C 1.0307(8) -0.6041(6) 0.1171(4) 0.0307(14) Uani 1 1 d .
H7A H 1.1749 -0.6129 0.0945 0.037 Uiso 1 1 calc R
H8A H 1.0120 -0.6645 0.1566 0.037 Uiso 1 1 calc R
C9A C 1.0268(9) -0.4640(5) 0.1615(3) 0.0276(13) Uani 1 1 d .
H6A H 1.1463 -0.4253 0.1977 0.033 Uiso 1 1 calc R
C13A C 0.8317(9) -0.7908(5) 0.0216(4) 0.0266(12) Uani 1 1 d .
H13A H 0.7046 -0.8153 -0.0178 0.032 Uiso 1 1 calc R
H14A H 0.8016 -0.8336 0.0689 0.032 Uiso 1 1 calc R
C14A C 1.0339(9) -0.8438(6) -0.0183(4) 0.0301(14) Uani 1 1 d .
H15A H 1.1642 -0.8126 0.0187 0.036 Uiso 1 1 calc R
H16A H 1.0555 -0.8090 -0.0691 0.036 Uiso 1 1 calc R
C15A C 1.0091(9) -0.9969(5) -0.0376(3) 0.0264(13) Uani 1 1 d .
H17A H 0.9886 -1.0317 0.0133 0.032 Uiso 1 1 calc R
H18A H 0.8782 -1.0281 -0.0743 0.032 Uiso 1 1 calc R
C16A C 1.2088(9) -1.0494(6) -0.0777(3) 0.0268(13) Uani 1 1 d .
O2A O 1.3513(7) -0.9764(4) -0.1026(3) 0.0426(11) Uani 1 1 d .
C17A C 1.2313(9) -1.1967(6) -0.0879(3) 0.0256(13) Uani 1 1 d .
C20A C 1.2979(10) -1.4635(6) -0.1016(3) 0.0299(13) Uani 1 1 d .
C19A C 1.4561(9) -1.3782(6) -0.1289(4) 0.0316(14) Uani 1 1 d .
H20A H 1.5820 -1.4103 -0.1520 0.038 Uiso 1 1 calc R
C18A C 1.4264(9) -1.2430(6) -0.1215(4) 0.0307(14) Uani 1 1 d .
H19A H 1.5339 -1.1836 -0.1385 0.037 Uiso 1 1 calc R
C21A C 1.1063(10) -1.4233(6) -0.0695(4) 0.0355(15) Uani 1 1 d .
H21A H 1.0014 -1.4839 -0.0521 0.043 Uiso 1 1 calc R
C22A C 1.0727(9) -1.2882(6) -0.0633(4) 0.0308(14) Uani 1 1 d .
H22A H 0.9423 -1.2589 -0.0425 0.037 Uiso 1 1 calc R
F1A F 1.3322(6) -1.5942(4) -0.1073(2) 0.0442(9) Uani 1 1 d .
O1B O 0.5888(6) 0.1039(4) 0.3839(2) 0.0341(10) Uani 1 1 d .
C1B C 0.4269(9) 0.0430(6) 0.4079(3) 0.0277(13) Uani 1 1 d .
N2B N 0.3515(8) -0.0907(5) 0.3858(3) 0.0333(12) Uani 1 1 d .
H5B H 0.4158 -0.1476 0.3525 0.040 Uiso 1 1 d R
C2B C -0.0740(9) 0.0043(6) 0.5194(4) 0.0289(13) Uani 1 1 d .
H1B H -0.1081 0.0847 0.5499 0.035 Uiso 1 1 calc R
C3B C -0.2074(10) -0.1166(6) 0.5175(4) 0.0335(14) Uani 1 1 d .
H2B H -0.3315 -0.1171 0.5490 0.040 Uiso 1 1 calc R
C4B C -0.1600(11) -0.2361(6) 0.4698(4) 0.0359(14) Uani 1 1 d .
H3B H -0.2526 -0.3145 0.4696 0.043 Uiso 1 1 calc R
C5B C 0.0258(10) -0.2388(5) 0.4223(4) 0.0357(15) Uani 1 1 d .
H4B H 0.0581 -0.3180 0.3899 0.043 Uiso 1 1 calc R
N1B N 0.2797(7) 0.0989(4) 0.4634(3) 0.0242(10) Uani 1 1 d .
C6B C 0.1132(9) -0.0032(6) 0.4730(3) 0.0265(12) Uani 1 1 d .
C7B C 0.1578(9) -0.1227(6) 0.4249(3) 0.0311(14) Uani 1 1 d .
C8B C 0.2981(8) 0.2368(5) 0.5012(3) 0.0266(13) Uani 1 1 d .
C12B C 0.5035(8) 0.2909(5) 0.5554(4) 0.0266(13) Uani 1 1 d .
H11B H 0.6335 0.2640 0.5270 0.032 Uiso 1 1 calc R
H12B H 0.4995 0.2540 0.6060 0.032 Uiso 1 1 calc R
C11B C 0.5194(8) 0.4440(5) 0.5763(3) 0.0239(12) Uani 1 1 d .
H9B H 0.6324 0.4761 0.6206 0.029 Uiso 1 1 calc R
H10B H 0.5632 0.4816 0.5282 0.029 Uiso 1 1 calc R
N3B N 0.3075(7) 0.4893(4) 0.6018(3) 0.0248(11) Uani 1 1 d .
C10B C 0.1384(9) 0.4532(5) 0.5353(4) 0.0313(14) Uani 1 1 d .
H7B H 0.1631 0.5129 0.4957 0.038 Uiso 1 1 calc R
H8B H -0.0051 0.4663 0.5576 0.038 Uiso 1 1 calc R
C9B C 0.1329(9) 0.3123(6) 0.4914(4) 0.0298(13) Uani 1 1 d .
H6B H 0.0108 0.2753 0.4560 0.036 Uiso 1 1 calc R
C13B C 0.3357(9) 0.6358(6) 0.6293(4) 0.0297(14) Uani 1 1 d .
H13B H 0.3637 0.6789 0.5819 0.036 Uiso 1 1 calc R
H14B H 0.4642 0.6597 0.6680 0.036 Uiso 1 1 calc R
C14B C 0.1330(9) 0.6878(6) 0.6708(4) 0.0295(13) Uani 1 1 d .
H15B H 0.0016 0.6564 0.6344 0.035 Uiso 1 1 calc R
H16B H 0.1141 0.6525 0.7216 0.035 Uiso 1 1 calc R
O2B O -0.1822(7) 0.8226(4) 0.7562(3) 0.0442(12) Uani 1 1 d .
C15B C 0.1569(9) 0.8393(6) 0.6902(4) 0.0291(14) Uani 1 1 d .
H17B H 0.1780 0.8738 0.6392 0.035 Uiso 1 1 calc R
H18B H 0.2887 0.8698 0.7264 0.035 Uiso 1 1 calc R
C16B C -0.0408(9) 0.8969(6) 0.7311(4) 0.0285(13) Uani 1 1 d .
C17B C -0.0633(9) 1.0437(5) 0.7401(3) 0.0256(13) Uani 1 1 d .
C22B C 0.0957(9) 1.1344(6) 0.7160(4) 0.0284(13) Uani 1 1 d .
H22B H 0.2258 1.1048 0.6952 0.034 Uiso 1 1 calc R
C21B C 0.0637(9) 1.2686(6) 0.7226(4) 0.0320(14) Uani 1 1 d .
H21B H 0.1692 1.3297 0.7060 0.038 Uiso 1 1 calc R
C20B C -0.1320(10) 1.3081(6) 0.7549(4) 0.0344(15) Uani 1 1 d .
C19B C -0.2912(10) 1.2221(7) 0.7811(4) 0.0379(16) Uani 1 1 d .
H20B H -0.4196 1.2520 0.8034 0.046 Uiso 1 1 calc R
C18B C -0.2530(9) 1.0900(6) 0.7730(4) 0.0305(13) Uani 1 1 d .
H19B H -0.3585 1.0296 0.7902 0.037 Uiso 1 1 calc R
F1B F -0.1673(6) 1.4391(4) 0.7600(2) 0.0466(10) Uani 1 1 d .
O3 O 0.7488(6) 0.3062(4) 0.2689(2) 0.0629(9) Uani 1 1 d .
O4 O 0.8132(8) 0.4482(5) 0.3819(3) 0.0909(15) Uani 1 1 d .
N4 N 0.6908(11) 0.3964(6) 0.3246(4) 0.0557(17) Uani 1 1 d .
C23 C 0.4667(10) 0.4374(8) 0.3192(4) 0.0520(19) Uani 1 1 d .
H23A H 0.3830 0.4087 0.3626 0.078 Uiso 1 1 calc R
H23B H 0.3950 0.3973 0.2665 0.078 Uiso 1 1 calc R
H23C H 0.4755 0.5332 0.3251 0.078 Uiso 1 1 calc R

loop_
_atom_site_aniso_label
_atom_site_aniso_U_11
_atom_site_aniso_U_22
_atom_site_aniso_U_33
_atom_site_aniso_U_23
_atom_site_aniso_U_13
_atom_site_aniso_U_12
O1A 0.040(2) 0.020(2) 0.037(2) -0.0002(17) 0.0151(18) 0.0037(17)
C1A 0.033(3) 0.023(3) 0.029(3) -0.001(3) 0.003(3) 0.004(2)
N2A 0.034(3) 0.023(3) 0.025(2) -0.0019(19) 0.007(2) 0.004(2)
C5A 0.038(3) 0.031(4) 0.039(4) 0.006(3) -0.001(3) 0.002(3)
C4A 0.036(3) 0.034(4) 0.058(4) 0.013(3) -0.008(3) -0.010(3)
C3A 0.031(3) 0.051(4) 0.036(4) 0.007(3) 0.000(3) 0.001(3)
C2A 0.025(3) 0.039(4) 0.034(3) 0.001(3) -0.001(3) 0.007(3)
N1A 0.029(3) 0.019(3) 0.036(3) 0.002(2) 0.005(2) 0.004(2)
C7A 0.031(3) 0.013(2) 0.032(3) -0.001(2) -0.003(2) -0.005(2)
C6A 0.029(3) 0.013(3) 0.031(3) -0.003(2) -0.006(2) 0.003(2)
C8A 0.031(3) 0.015(3) 0.024(3) 0.000(2) 0.003(2) 0.006(2)
C12A 0.022(3) 0.037(4) 0.029(3) 0.003(3) 0.001(2) 0.001(2)
C11A 0.026(3) 0.037(4) 0.028(3) 0.001(3) 0.002(3) 0.005(3)
N3A 0.024(2) 0.019(3) 0.031(3) 0.0008(19) 0.006(2) -0.0007(18)
C10A 0.016(2) 0.033(3) 0.042(3) 0.002(3) 0.000(2) 0.004(2)
C9A 0.028(3) 0.021(3) 0.029(3) -0.008(2) -0.002(2) 0.003(2)
C13A 0.026(3) 0.019(3) 0.034(3) 0.003(2) 0.005(2) -0.001(2)
C14A 0.030(3) 0.019(3) 0.037(3) -0.008(2) 0.006(2) 0.004(2)
C15A 0.031(3) 0.018(3) 0.030(3) 0.005(2) 0.003(2) -0.001(2)
C16A 0.030(3) 0.025(3) 0.026(3) 0.001(2) 0.011(2) 0.011(2)
O2A 0.041(3) 0.025(2) 0.063(3) 0.010(2) 0.021(2) -0.0012(19)
C17A 0.029(3) 0.023(3) 0.023(3) -0.001(2) 0.005(2) 0.001(2)
C20A 0.043(3) 0.021(3) 0.028(3) 0.005(2) 0.002(3) 0.013(2)
C19A 0.028(3) 0.029(3) 0.040(4) 0.008(3) 0.011(3) 0.010(2)
C18A 0.029(3) 0.029(3) 0.032(3) -0.002(2) 0.010(2) 0.004(2)
C21A 0.043(4) 0.027(3) 0.036(4) 0.010(3) 0.003(3) -0.004(3)
C22A 0.032(3) 0.030(3) 0.030(3) 0.000(3) 0.006(2) 0.008(3)
F1A 0.055(2) 0.025(2) 0.054(2) 0.0087(17) 0.0070(18) 0.0125(17)
O1B 0.034(2) 0.030(2) 0.038(2) 0.0004(18) 0.0081(19) 0.0060(18)
C1B 0.030(3) 0.024(3) 0.030(3) 0.003(3) 0.000(3) 0.011(2)
N2B 0.038(3) 0.019(3) 0.042(3) -0.001(2) 0.002(2) 0.010(2)
C2B 0.034(3) 0.019(3) 0.034(3) 0.006(2) 0.000(3) 0.003(2)
C3B 0.033(3) 0.025(3) 0.044(4) 0.012(3) 0.005(3) -0.002(2)
C4B 0.047(4) 0.023(3) 0.037(3) 0.006(3) 0.000(3) -0.001(3)
C5B 0.050(4) 0.014(3) 0.040(4) -0.001(3) -0.006(3) 0.001(3)
N1B 0.028(2) 0.018(3) 0.026(2) -0.0019(19) 0.0058(19) 0.0061(19)
C6B 0.026(3) 0.030(3) 0.026(3) 0.010(2) 0.001(2) 0.004(2)
C7B 0.034(3) 0.037(3) 0.026(3) 0.008(2) 0.000(2) 0.016(3)
C8B 0.024(3) 0.023(3) 0.030(3) -0.002(2) 0.007(2) 0.000(2)
C12B 0.029(3) 0.015(3) 0.037(3) -0.001(2) 0.004(2) 0.013(2)
C11B 0.016(3) 0.015(3) 0.040(3) 0.002(2) 0.005(2) 0.002(2)
N3B 0.020(2) 0.018(2) 0.035(3) -0.002(2) 0.002(2) 0.0061(17)
C10B 0.033(3) 0.013(3) 0.045(4) -0.006(2) -0.002(3) 0.007(2)
C9B 0.022(3) 0.026(3) 0.040(3) 0.005(3) -0.001(2) 0.002(2)
C13B 0.024(3) 0.024(3) 0.038(4) -0.004(3) 0.005(2) 0.004(2)
C14B 0.028(3) 0.023(3) 0.037(3) 0.006(2) 0.011(2) -0.001(2)
O2B 0.044(3) 0.030(3) 0.060(3) 0.004(2) 0.027(2) 0.007(2)
C15B 0.024(3) 0.026(3) 0.036(3) -0.004(3) 0.010(2) 0.007(2)
C16B 0.027(3) 0.023(3) 0.031(3) 0.001(2) 0.000(2) -0.007(2)
C17B 0.029(3) 0.023(3) 0.024(3) -0.001(2) 0.000(2) 0.007(2)
C22B 0.028(3) 0.021(3) 0.034(3) 0.000(2) 0.010(2) -0.003(2)
C21B 0.035(3) 0.023(3) 0.035(3) -0.004(2) 0.009(3) 0.004(2)
C20B 0.041(4) 0.023(3) 0.035(3) -0.004(3) -0.004(3) 0.004(3)
C19B 0.033(3) 0.041(4) 0.039(4) -0.004(3) 0.003(3) 0.014(3)
C18B 0.026(3) 0.027(3) 0.039(3) 0.010(3) 0.005(2) 0.002(2)
F1B 0.062(3) 0.022(2) 0.057(3) 0.0023(17) 0.0054(19) 0.0154(18)
O3 0.067(2) 0.067(3) 0.056(2) 0.0124(19) 0.0112(17) 0.0088(18)
O4 0.108(3) 0.059(3) 0.094(3) 0.000(2) -0.060(3) 0.000(2)
N4 0.077(4) 0.042(3) 0.044(3) 0.009(3) -0.013(3) -0.011(3)
C23 0.042(4) 0.065(5) 0.055(4) 0.022(3) 0.011(3) 0.013(3)

loop_
_atom_type_symbol
_atom_type_description
_atom_type_scat_dispersion_real
_atom_type_scat_dispersion_imag
_atom_type_scat_source
C C 0.0033 0.0016 'International Tables Vol C Tables 4.2.6.8 and 6.1.1.4'
H H 0.0000 0.0000 'International Tables Vol C Tables 4.2.6.8 and 6.1.1.4'
F F 0.0171 0.0103 'International Tables Vol C Tables 4.2.6.8 and 6.1.1.4'
N N 0.0061 0.0033 'International Tables Vol C Tables 4.2.6.8 and 6.1.1.4'
O O 0.0106 0.0060 'International Tables Vol C Tables 4.2.6.8 and 6.1.1.4'

loop_
_geom_angle_atom_site_label_1
_geom_angle_atom_site_label_2
_geom_angle_atom_site_label_3
_geom_angle
O1A C1A N2A 127.7(5)
O1A C1A N1A 125.5(5)
N2A C1A N1A 106.7(5)
C1A N2A C7A 110.0(5)
C1A N2A H5A 125.1
C7A N2A H5A 124.9
C4A C5A C7A 116.5(6)
C4A C5A H4A 121.7
C7A C5A H4A 121.7
C5A C4A C3A 122.6(6)
C5A C4A H3A 118.7
C3A C4A H3A 118.7
C2A C3A C4A 121.2(6)
C2A C3A H2A 119.4
C4A C3A H2A 119.4
C6A C2A C3A 117.8(6)
C6A C2A H1A 121.1
C3A C2A H1A 121.1
C1A N1A C6A 110.7(5)
C1A N1A C8A 125.1(5)
C6A N1A C8A 124.2(5)
N2A C7A C5A 131.6(5)
N2A C7A C6A 108.2(5)
C5A C7A C6A 120.2(6)
C2A C6A N1A 134.0(5)
C2A C6A C7A 121.6(5)
N1A C6A C7A 104.3(5)
C9A C8A N1A 119.7(5)
C9A C8A C12A 122.6(5)
N1A C8A C12A 117.6(4)
C8A C12A C11A 110.3(4)
C8A C12A H11A 109.6
C11A C12A H11A 109.6
C8A C12A H12A 109.6
C11A C12A H12A 109.6
H11A C12A H12A 108.1
N3A C11A C12A 111.4(5)
N3A C11A H9A 109.4
C12A C11A H9A 109.4
N3A C11A H10A 109.4
C12A C11A H10A 109.4
H9A C11A H10A 108.0
C13A N3A C11A 110.7(4)
C13A N3A C10A 110.9(4)
C11A N3A C10A 109.4(4)
N3A C10A C9A 113.5(4)
N3A C10A H7A 108.9
C9A C10A H7A 108.9
N3A C10A H8A 108.9
C9A C10A H8A 108.9
H7A C10A H8A 107.7
C8A C9A C10A 122.7(4)
C8A C9A H6A 118.6
C10A C9A H6A 118.6
N3A C13A C14A 113.7(4)
N3A C13A H13A 108.8
C14A C13A H13A 108.8
N3A C13A H14A 108.8
C14A C13A H14A 108.8
H13A C13A H14A 107.7
C13A C14A C15A 111.6(4)
C13A C14A H15A 109.3
C15A C14A H15A 109.3
C13A C14A H16A 109.3
C15A C14A H16A 109.3
H15A C14A H16A 108.0
C16A C15A C14A 111.6(4)
C16A C15A H17A 109.3
C14A C15A H17A 109.3
C16A C15A H18A 109.3
C14A C15A H18A 109.3
H17A C15A H18A 108.0
O2A C16A C17A 119.1(5)
O2A C16A C15A 121.9(5)
C17A C16A C15A 118.9(5)
C22A C17A C18A 119.0(5)
C22A C17A C16A 123.0(5)
C18A C17A C16A 118.0(5)
F1A C20A C21A 118.3(6)
F1A C20A C19A 118.6(5)
C21A C20A C19A 123.1(6)
C20A C19A C18A 119.4(5)
C20A C19A H20A 120.3
C18A C19A H20A 120.3
C19A C18A C17A 119.4(6)
C19A C18A H19A 120.3
C17A C18A H19A 120.3
C20A C21A C22A 118.0(6)
C20A C21A H21A 121.0
C22A C21A H21A 121.0
C17A C22A C21A 121.1(5)
C17A C22A H22A 119.5
C21A C22A H22A 119.5
O1B C1B N2B 128.1(5)
O1B C1B N1B 125.5(5)
N2B C1B N1B 106.4(5)
C1B N2B C7B 111.4(5)
C1B N2B H5B 124.4
C7B N2B H5B 124.3
C6B C2B C3B 115.9(6)
C6B C2B H1B 122.0
C3B C2B H1B 122.0
C4B C3B C2B 122.0(6)
C4B C3B H2B 119.0
C2B C3B H2B 119.0
C3B C4B C5B 120.4(6)
C3B C4B H3B 119.8
C5B C4B H3B 119.8
C7B C5B C4B 118.0(6)
C7B C5B H4B 121.0
C4B C5B H4B 121.0
C1B N1B C6B 108.0(4)
C1B N1B C8B 124.3(5)
C6B N1B C8B 127.7(4)
C7B C6B C2B 121.6(5)
C7B C6B N1B 108.9(5)
C2B C6B N1B 129.5(5)
C5B C7B C6B 122.1(6)
C5B C7B N2B 132.6(6)
C6B C7B N2B 105.3(5)
C9B C8B N1B 120.8(5)
C9B C8B C12B 121.9(5)
N1B C8B C12B 117.2(4)
C8B C12B C11B 110.3(4)
C8B C12B H11B 109.6
C11B C12B H11B 109.6
C8B C12B H12B 109.6
C11B C12B H12B 109.6
H11B C12B H12B 108.1
N3B C11B C12B 111.2(4)
N3B C11B H9B 109.4
C12B C11B H9B 109.4
N3B C11B H10B 109.4
C12B C11B H10B 109.4
H9B C11B H10B 108.0
C10B N3B C11B 111.3(4)
C10B N3B C13B 110.0(4)
C11B N3B C13B 109.4(4)
N3B C10B C9B 113.6(4)
N3B C10B H7B 108.8
C9B C10B H7B 108.8
N3B C10B H8B 108.8
C9B C10B H8B 108.8
H7B C10B H8B 107.7
C8B C9B C10B 122.2(5)
C8B C9B H6B 118.9
C10B C9B H6B 118.9
N3B C13B C14B 112.6(4)
N3B C13B H13B 109.1
C14B C13B H13B 109.1
N3B C13B H14B 109.1
C14B C13B H14B 109.1
H13B C13B H14B 107.8
C15B C14B C13B 111.3(4)
C15B C14B H15B 109.4
C13B C14B H15B 109.4
C15B C14B H16B 109.4
C13B C14B H16B 109.4
H15B C14B H16B 108.0
C14B C15B C16B 113.7(5)
C14B C15B H17B 108.8
C16B C15B H17B 108.8
C14B C15B H18B 108.8
C16B C15B H18B 108.8
H17B C15B H18B 107.7
O2B C16B C17B 120.1(5)
O2B C16B C15B 119.5(5)
C17B C16B C15B 120.4(5)
C18B C17B C22B 118.7(5)
C18B C17B C16B 118.2(5)
C22B C17B C16B 123.1(5)
C21B C22B C17B 121.0(5)
C21B C22B H22B 119.5
C17B C22B H22B 119.5
C22B C21B C20B 117.3(6)
C22B C21B H21B 121.3
C20B C21B H21B 121.3
F1B C20B C19B 118.7(6)
F1B C20B C21B 117.8(6)
C19B C20B C21B 123.5(6)
C20B C19B C18B 117.2(6)
C20B C19B H20B 121.4
C18B C19B H20B 121.4
C19B C18B C17B 122.3(6)
C19B C18B H19B 118.9
C17B C18B H19B 118.9
O4 N4 O3 121.7(6)
O4 N4 C23 118.8(5)
O3 N4 C23 119.5(4)
N4 C23 H23A 109.5
N4 C23 H23B 109.5
H23A C23 H23B 109.5
N4 C23 H23C 109.5
H23A C23 H23C 109.5
H23B C23 H23C 109.5

loop_
_geom_bond_atom_site_label_1
_geom_bond_atom_site_label_2
_geom_bond_distance
O1A C1A 1.246(7)
C1A N2A 1.352(7)
C1A N1A 1.380(7)
N2A C7A 1.378(7)
N2A H5A 0.8600
C5A C4A 1.384(9)
C5A C7A 1.406(8)
C5A H4A 0.9300
C4A C3A 1.385(9)
C4A H3A 0.9300
C3A C2A 1.379(9)
C3A H2A 0.9300
C2A C6A 1.374(8)
C2A H1A 0.9300
N1A C6A 1.397(7)
N1A C8A 1.438(6)
C7A C6A 1.417(7)
C8A C9A 1.302(7)
C8A C12A 1.496(7)
C12A C11A 1.510(8)
C12A H11A 0.9700
C12A H12A 0.9700
C11A N3A 1.466(7)
C11A H9A 0.9700
C11A H10A 0.9700
N3A C13A 1.467(7)
N3A C10A 1.488(7)
C10A C9A 1.490(7)
C10A H7A 0.9700
C10A H8A 0.9700
C9A H6A 0.9300
C13A C14A 1.517(7)
C13A H13A 0.9700
C13A H14A 0.9700
C14A C15A 1.528(7)
C14A H15A 0.9700
C14A H16A 0.9700
C15A C16A 1.503(7)
C15A H17A 0.9700
C15A H18A 0.9700
C16A O2A 1.214(7)
C16A C17A 1.502(7)
C17A C22A 1.393(8)
C17A C18A 1.415(7)
C20A F1A 1.356(6)
C20A C21A 1.366(8)
C20A C19A 1.372(8)
C19A C18A 1.392(8)
C19A H20A 0.9300
C18A H19A 0.9300
C21A C22A 1.399(8)
C21A H21A 0.9300
C22A H22A 0.9300
O1B C1B 1.225(7)
C1B N2B 1.375(7)
C1B N1B 1.393(7)
N2B C7B 1.399(7)
N2B H5B 0.8600
C2B C6B 1.394(8)
C2B C3B 1.401(7)
C2B H1B 0.9300
C3B C4B 1.393(8)
C3B H2B 0.9300
C4B C5B 1.396(9)
C4B H3B 0.9300
C5B C7B 1.356(8)
C5B H4B 0.9300
N1B C6B 1.410(7)
N1B C8B 1.428(6)
C6B C7B 1.390(8)
C8B C9B 1.343(7)
C8B C12B 1.503(7)
C12B C11B 1.532(6)
C12B H11B 0.9700
C12B H12B 0.9700
C11B N3B 1.461(6)
C11B H9B 0.9700
C11B H10B 0.9700
N3B C10B 1.442(7)
N3B C13B 1.475(6)
C10B C9B 1.489(7)
C10B H7B 0.9700
C10B H8B 0.9700
C9B H6B 0.9300
C13B C14B 1.526(8)
C13B H13B 0.9700
C13B H14B 0.9700
C14B C15B 1.513(7)
C14B H15B 0.9700
C14B H16B 0.9700
O2B C16B 1.220(7)
C15B C16B 1.517(8)
C15B H17B 0.9700
C15B H18B 0.9700
C16B C17B 1.497(8)
C17B C18B 1.382(8)
C17B C22B 1.386(7)
C22B C21B 1.386(7)
C22B H22B 0.9300
C21B C20B 1.387(8)
C21B H21B 0.9300
C20B F1B 1.361(7)
C20B C19B 1.372(9)
C19B C18B 1.373(8)
C19B H20B 0.9300
C18B H19B 0.9300
O3 N4 1.268(7)
O4 N4 1.188(6)
N4 C23 1.464(5)
C23 H23A 0.9600
C23 H23B 0.9600
C23 H23C 0.9600

loop_
_geom_torsion_atom_site_label_1
_geom_torsion_atom_site_label_2
_geom_torsion_atom_site_label_3
_geom_torsion_atom_site_label_4
_geom_torsion
O1A C1A N2A C7A 177.9(5)
N1A C1A N2A C7A -1.7(6)
C7A C5A C4A C3A 0.2(9)
C5A C4A C3A C2A 0.4(10)
C4A C3A C2A C6A -1.2(9)
O1A C1A N1A C6A -177.2(5)
N2A C1A N1A C6A 2.4(6)
O1A C1A N1A C8A 1.6(9)
N2A C1A N1A C8A -178.8(5)
C1A N2A C7A C5A -179.2(6)
C1A N2A C7A C6A 0.4(6)
C4A C5A C7A N2A 179.5(6)
C4A C5A C7A C6A 0.0(9)
C3A C2A C6A N1A 179.4(6)
C3A C2A C6A C7A 1.4(9)
C1A N1A C6A C2A 179.6(6)
C8A N1A C6A C2A 0.8(10)
C1A N1A C6A C7A -2.1(6)
C8A N1A C6A C7A 179.1(5)
N2A C7A C6A C2A 179.6(5)
C5A C7A C6A C2A -0.8(9)
N2A C7A C6A N1A 1.1(6)
C5A C7A C6A N1A -179.3(5)
C1A N1A C8A C9A -122.4(6)
C6A N1A C8A C9A 56.2(8)
C1A N1A C8A C12A 61.6(8)
C6A N1A C8A C12A -119.8(6)
C9A C8A C12A C11A 16.8(8)
N1A C8A C12A C11A -167.3(5)
C8A C12A C11A N3A -49.4(6)
C12A C11A N3A C13A -174.0(4)
C12A C11A N3A C10A 63.5(6)
C13A N3A C10A C9A -165.9(5)
C11A N3A C10A C9A -43.5(6)
N1A C8A C9A C10A -174.2(5)
C12A C8A C9A C10A 1.6(9)
N3A C10A C9A C8A 11.9(8)
C11A N3A C13A C14A 172.6(5)
C10A N3A C13A C14A -65.7(6)
N3A C13A C14A C15A 174.3(4)
C13A C14A C15A C16A 179.6(5)
C14A C15A C16A O2A -10.9(8)
C14A C15A C16A C17A 169.7(5)
O2A C16A C17A C22A -178.1(5)
C15A C16A C17A C22A 1.3(8)
O2A C16A C17A C18A 4.1(8)
C15A C16A C17A C18A -176.5(5)
F1A C20A C19A C18A -178.3(5)
C21A C20A C19A C18A 2.1(9)
C20A C19A C18A C17A -1.5(9)
C22A C17A C18A C19A -0.3(8)
C16A C17A C18A C19A 177.6(5)
F1A C20A C21A C22A 179.6(5)
C19A C20A C21A C22A -0.8(9)
C18A C17A C22A C21A 1.7(8)
C16A C17A C22A C21A -176.1(5)
C20A C21A C22A C17A -1.1(8)
O1B C1B N2B C7B -178.5(5)
N1B C1B N2B C7B 0.6(6)
C6B C2B C3B C4B -2.1(8)
C2B C3B C4B C5B 0.4(9)
C3B C4B C5B C7B 0.6(9)
O1B C1B N1B C6B 178.2(5)
N2B C1B N1B C6B -1.0(6)
O1B C1B N1B C8B -0.6(8)
N2B C1B N1B C8B -179.7(5)
C3B C2B C6B C7B 2.7(8)
C3B C2B C6B N1B -178.9(5)
C1B N1B C6B C7B 1.0(6)
C8B N1B C6B C7B 179.7(5)
C1B N1B C6B C2B -177.5(5)
C8B N1B C6B C2B 1.2(9)
C4B C5B C7B C6B 0.0(9)
C4B C5B C7B N2B -179.8(5)
C2B C6B C7B C5B -1.8(9)
N1B C6B C7B C5B 179.5(5)
C2B C6B C7B N2B 178.0(5)
N1B C6B C7B N2B -0.7(6)
C1B N2B C7B C5B 179.8(6)
C1B N2B C7B C6B 0.0(6)
C1B N1B C8B C9B 121.7(6)
C6B N1B C8B C9B -56.8(8)
C1B N1B C8B C12B -61.4(7)
C6B N1B C8B C12B 120.1(6)
C9B C8B C12B C11B -14.7(8)
N1B C8B C12B C11B 168.6(5)
C8B C12B C11B N3B 46.4(6)
C12B C11B N3B C10B -63.8(6)
C12B C11B N3B C13B 174.4(4)
C11B N3B C10B C9B 45.8(7)
C13B N3B C10B C9B 167.3(5)
N1B C8B C9B C10B 174.9(5)
C12B C8B C9B C10B -1.8(9)
N3B C10B C9B C8B -13.4(8)
C10B N3B C13B C14B 67.2(6)
C11B N3B C13B C14B -170.2(5)
N3B C13B C14B C15B -174.0(5)
C13B C14B C15B C16B 179.6(5)
C14B C15B C16B O2B 11.0(8)
C14B C15B C16B C17B -168.6(5)
O2B C16B C17B C18B -3.7(8)
C15B C16B C17B C18B 176.0(5)
O2B C16B C17B C22B 177.2(5)
C15B C16B C17B C22B -3.2(8)
C18B C17B C22B C21B -1.7(8)
C16B C17B C22B C21B 177.5(5)
C17B C22B C21B C20B 0.7(8)
C22B C21B C20B F1B -178.6(5)
C22B C21B C20B C19B 0.8(9)
F1B C20B C19B C18B 178.2(5)
C21B C20B C19B C18B -1.2(9)
C20B C19B C18B C17B 0.1(9)
C22B C17B C18B C19B 1.3(9)
C16B C17B C18B C19B -177.9(5)
